data_1560460
loop_
_publ_author_name
'Yao, Shuang'
'Yi, Fei-Yan'
'Li, Guanghua'
'Yu, Yang'
'Wang, Jing-yuan'
'Liu, Dan'
'Song, Shu-Yan'

_publ_section_title
;
 Syntheses, structures, and magnetic properties of cobalt(II) and
 nickel(II) coordination polymers based on a V-shaped ligand
;
_journal_name_full 'Journal of Solid State Chemistry'
_journal_page_first 6
_journal_page_last 13
_journal_paper_doi 10.1016/j.jssc.2017.03.010
_journal_volume 250
_journal_year 2017
_chemical_formula_moiety 'C36 H28 Co2 N4 O11 S'
_chemical_formula_sum 'C36 H28 Co2 N4 O11 S'
_chemical_formula_weight 842.54
_space_group_crystal_system triclinic
_space_group_IT_number 2
_space_group_name_Hall '-P 1'
_space_group_name_H-M_alt 'P -1'
_atom_sites_solution_hydrogens mixed
_cell_angle_alpha 76.62(3)
_cell_angle_beta 78.22(3)
_cell_angle_gamma 86.49(3)
_cell_formula_units_Z 2
_cell_length_a 10.099(2)
_cell_length_b 11.881(2)
_cell_length_c 16.868(3)
_cell_measurement_reflns_used 6894
_cell_measurement_temperature 293(2)
_cell_measurement_theta_max 25.293
_cell_measurement_theta_min 1.925
_cell_volume 1927.3(7)
_computing_cell_refinement 'Bruker XSCANS'
_computing_data_collection 'Bruker XSCANS'
_computing_data_reduction 'Bruker SAINT'
_computing_structure_refinement 'SHELXL-2014/7 (Sheldrick, 2014)'
_computing_structure_solution 'SHELXL-2014/7 (Sheldrick, 2014)'
_diffrn_ambient_temperature 293(2)
_diffrn_detector_area_resol_mean 9.00cm
_diffrn_measured_fraction_theta_full 0.987
_diffrn_measured_fraction_theta_max 0.982
_diffrn_measurement_device_type 'CCD area detector'
_diffrn_measurement_method 'phi and omega scans'
_diffrn_radiation_type MoK\a
_diffrn_radiation_wavelength 0.71073
_diffrn_reflns_av_R_equivalents 0.1004
_diffrn_reflns_av_unetI/netI 0.1366
_diffrn_reflns_Laue_measured_fraction_full 0.987
_diffrn_reflns_Laue_measured_fraction_max 0.982
_diffrn_reflns_limit_h_max 10
_diffrn_reflns_limit_h_min -12
_diffrn_reflns_limit_k_max 14
_diffrn_reflns_limit_k_min -14
_diffrn_reflns_limit_l_max 13
_diffrn_reflns_limit_l_min -20
_diffrn_reflns_number 10092
_diffrn_reflns_point_group_measured_fraction_full 0.987
_diffrn_reflns_point_group_measured_fraction_max 0.982
_diffrn_reflns_theta_full 25.242
_diffrn_reflns_theta_max 25.293
_diffrn_reflns_theta_min 1.925
_diffrn_source 'fine-focus sealed tube'
_exptl_absorpt_coefficient_mu 0.977
_exptl_absorpt_correction_T_max 0.9318
_exptl_absorpt_correction_T_min 0.8857
_exptl_absorpt_correction_type empirical
_exptl_crystal_colour pink
_exptl_crystal_density_diffrn 1.452
_exptl_crystal_density_method 'not measured'
_exptl_crystal_description block
_exptl_crystal_F_000 860
_exptl_crystal_size_max 0.19
_exptl_crystal_size_mid 0.12
_exptl_crystal_size_min 0.09
_refine_diff_density_max 0.783
_refine_diff_density_min -0.586
_refine_diff_density_rms 0.091
_refine_ls_extinction_coef .
_refine_ls_extinction_method none
_refine_ls_goodness_of_fit_ref 0.903
_refine_ls_hydrogen_treatment mixed
_refine_ls_matrix_type full
_refine_ls_number_parameters 593
_refine_ls_number_reflns 6894
_refine_ls_number_restraints 144
_refine_ls_restrained_S_all 0.898
_refine_ls_R_factor_all 0.0986
_refine_ls_R_factor_gt 0.0595
_refine_ls_shift/su_max 0.004
_refine_ls_shift/su_mean 0.000
_refine_ls_structure_factor_coef Fsqd
_refine_ls_weighting_details 'w=1/[\s^2^(Fo^2^)+(0.0473P)^2^] where P=(Fo^2^+2Fc^2^)/3'
_refine_ls_weighting_scheme calc
_refine_ls_wR_factor_gt 0.1396
_refine_ls_wR_factor_ref 0.1530
_reflns_Friedel_coverage 0.000
_reflns_Friedel_fraction_full .
_reflns_Friedel_fraction_max .
_reflns_number_gt 3865
_reflns_number_total 6894
_reflns_threshold_expression 'I > 2\s(I)'
_cod_data_source_file JSSC-2017-250-6.cif
_cod_data_source_block 1
_cod_depositor_comments
;
The following automatic conversions were performed:

data item '_exptl_crystal_density_meas' value 'none' was changed to
'?' -- the value is perceived as not measured.

Automatic conversion script
Id: cif_fix_values 8369 2020-08-20 11:38:08Z andrius 
;
_cod_database_code 1560460
_shelx_space_group_comment
;
The symmetry employed for this shelxl refinement is uniquely defined
by the following loop, which should always be used as a source of
symmetry information in preference to the above space-group names.
They are only intended as comments.
;

loop_
_space_group_symop_operation_xyz
'x, y, z'
'-x, -y, -z'

loop_
_atom_site_label
_atom_site_type_symbol
_atom_site_fract_x
_atom_site_fract_y
_atom_site_fract_z
_atom_site_U_iso_or_equiv
_atom_site_adp_type
_atom_site_occupancy
_atom_site_site_symmetry_order
_atom_site_calc_flag
_atom_site_refinement_flags_posn
_atom_site_refinement_flags_adp
_atom_site_refinement_flags_occupancy
_atom_site_disorder_assembly
_atom_site_disorder_group
Co1 Co 0.24191(6) 1.02048(6) 0.48793(4) 0.0293(2) Uani 1 1 d . . . . .
Co2 Co 0.26402(7) 0.52728(7) -0.01189(4) 0.0392(2) Uani 1 1 d . . . . .
S1 S 0.38295(19) 0.48111(18) 0.39998(11) 0.0398(6) Uani 0.740(3) 1 d . . P A 1
S1' S 0.0452(6) 0.5107(6) 0.3907(4) 0.056(2) Uani 0.260(3) 1 d . . P A 2
O1 O 0.0769(3) 0.9221(3) 0.55728(19) 0.0329(9) Uani 1 1 d . . . . .
O2 O -0.1058(3) 0.8432(3) 0.5385(2) 0.0347(9) Uani 1 1 d . . . . .
O3 O 0.3496(3) 0.8739(3) 0.5454(2) 0.0386(9) Uani 1 1 d . . . . .
O4 O 0.2914(5) 0.7316(4) 0.6549(3) 0.0698(14) Uani 1 1 d . . . . .
O5 O 0.1193(4) 0.4188(4) 0.0767(3) 0.0512(11) Uani 1 1 d . . . . .
O6 O 0.1342(6) 0.2367(5) 0.1433(3) 0.0925(19) Uani 1 1 d . . . . .
O7 O 0.4001(3) 0.4120(3) 0.0394(2) 0.0383(9) Uani 1 1 d . . . . .
O8 O 0.5734(4) 0.3959(3) 0.1044(2) 0.0427(10) Uani 1 1 d . . . . .
O1W O 0.1202(4) 0.6392(4) -0.0574(3) 0.0558(12) Uani 1 1 d D . . . .
H1WB H 0.029(3) 0.613(4) -0.057(4) 0.084 Uiso 1 1 d D U . . .
H1WA H 0.124(5) 0.723(2) -0.055(4) 0.084 Uiso 1 1 d D U . . .
O2W O 0.4114(4) 1.1097(4) 0.4188(2) 0.0463(11) Uani 1 1 d D . . . .
H2WB H 0.419(5) 1.176(3) 0.366(2) 0.069 Uiso 1 1 d D U . . .
H2WA H 0.499(3) 1.101(4) 0.440(3) 0.069 Uiso 1 1 d D U . . .
O3W O 0.8701(16) 0.1901(14) 0.2055(9) 0.171(6) Uani 0.5 1 d . U P . .
N1 N 0.2493(4) 0.9554(4) 0.3773(2) 0.0375(12) Uani 1 1 d . . . . .
N2 N 0.2652(4) 0.6433(4) 0.0694(3) 0.0424(13) Uani 1 1 d . . . . .
N3 N 0.2620(4) 1.1042(4) 0.5882(2) 0.0339(11) Uani 1 1 d . . . . .
N4 N 0.2440(4) 1.4240(4) 0.8987(3) 0.0409(12) Uani 1 1 d . . . . .
C1 C 0.0173(5) 0.8470(5) 0.5363(3) 0.0316(13) Uani 1 1 d . . . . .
C2 C 0.2924(5) 0.7770(5) 0.5833(4) 0.0367(14) Uani 1 1 d . . . . .
C3 C 0.1548(6) 0.3372(7) 0.1338(4) 0.0538(19) Uani 1 1 d . . . . .
C4 C 0.4504(5) 0.4049(5) 0.1029(3) 0.0356(14) Uani 1 1 d . . . . .
C5 C 0.1035(8) 0.7525(8) 0.5059(5) 0.0161(18) Uani 0.740(3) 1 d D . P A 1
C6 C 0.2245(10) 0.7178(10) 0.5315(6) 0.026(3) Uani 0.740(3) 1 d D . P A 1
C7 C 0.2980(9) 0.6221(8) 0.5083(5) 0.040(2) Uani 0.740(3) 1 d D . P A 1
H7 H 0.3731 0.5933 0.5310 0.048 Uiso 0.740(3) 1 calc R U P A 1
C8 C 0.2569(9) 0.5709(8) 0.4507(5) 0.043(2) Uani 0.740(3) 1 d D U P A 1
C9 C 0.1351(13) 0.6029(16) 0.4281(11) 0.069(6) Uani 0.740(3) 1 d D . P A 1
H9 H 0.1007 0.5611 0.3968 0.082 Uiso 0.740(3) 1 calc R U P A 1
C10 C 0.0613(9) 0.6979(8) 0.4515(5) 0.028(2) Uani 0.740(3) 1 d D U P A 1
H10 H -0.0161 0.7241 0.4305 0.034 Uiso 0.740(3) 1 calc R U P A 1
C5' C 0.104(3) 0.723(3) 0.5250(18) 0.045(11) Uani 0.260(3) 1 d D U P A 2
C6' C 0.237(3) 0.707(3) 0.537(2) 0.049(12) Uani 0.260(3) 1 d D U P A 2
C7' C 0.319(2) 0.642(2) 0.4876(15) 0.040(2) Uani 0.260(3) 1 d D U P A 2
H7' H 0.4081 0.6278 0.4944 0.048 Uiso 0.260(3) 1 calc R U P A 2
C8' C 0.275(2) 0.598(2) 0.4279(14) 0.043(2) Uani 0.260(3) 1 d D U P A 2
H8' H 0.3343 0.5545 0.3964 0.051 Uiso 0.260(3) 1 calc R U P A 2
C9' C 0.144(3) 0.616(4) 0.415(2) 0.024(7) Uani 0.260(3) 1 d D U P A 2
C10' C 0.054(2) 0.671(2) 0.4709(14) 0.029(7) Uani 0.260(3) 1 d D U P A 2
H10' H -0.0379 0.6718 0.4716 0.034 Uiso 0.260(3) 1 calc R U P A 2
C11 C 0.2237(9) 0.3839(8) 0.1928(5) 0.033(3) Uani 0.740(3) 1 d D U P A 1
C12 C 0.3560(10) 0.4170(8) 0.1789(6) 0.033(3) Uani 0.740(3) 1 d . U P A 1
C13 C 0.3977(9) 0.4352(8) 0.2481(5) 0.032(3) Uani 0.740(3) 1 d D U P A 1
H13 H 0.4891 0.4483 0.2433 0.039 Uiso 0.740(3) 1 calc R U P A 1
C11' C 0.2137(19) 0.3491(18) 0.2082(12) 0.006(5) Uani 0.260(3) 1 d . U P A 2
C12' C 0.349(2) 0.3848(19) 0.1921(13) 0.007(5) Uani 0.260(3) 1 d . U P A 2
C13' C 0.408(3) 0.472(2) 0.2336(14) 0.024(6) Uani 0.260(3) 1 d . U P A 2
H13' H 0.4901 0.5093 0.2114 0.029 Uiso 0.260(3) 1 calc R U P A 2
C14 C 0.3138(8) 0.4353(6) 0.3236(5) 0.032(2) Uani 0.740(3) 1 d . U P A 1
C14' C 0.319(2) 0.4874(19) 0.3112(15) 0.032(2) Uani 0.260(3) 1 d D U P A 2
H14' H 0.3507 0.5063 0.3544 0.039 Uiso 0.260(3) 1 calc R U P A 2
C15 C 0.1867(8) 0.3933(8) 0.3396(5) 0.038(2) Uani 0.740(3) 1 d . . P A 1
H15 H 0.1331 0.3856 0.3924 0.045 Uiso 0.740(3) 1 calc R U P A 1
C15' C 0.180(2) 0.471(2) 0.3134(13) 0.039(6) Uani 0.260(3) 1 d D . P A 2
C16 C 0.1368(10) 0.3618(7) 0.2764(5) 0.046(2) Uani 0.740(3) 1 d . U P A 1
H16 H 0.0524 0.3283 0.2867 0.055 Uiso 0.740(3) 1 calc R U P A 1
C16' C 0.127(3) 0.414(2) 0.2606(14) 0.046(2) Uani 0.260(3) 1 d D U P A 2
H16' H 0.0345 0.4197 0.2602 0.055 Uiso 0.260(3) 1 calc R U P A 2
C17 C 0.1528(6) 0.9743(5) 0.3319(3) 0.0467(16) Uani 1 1 d . . . . .
H17 H 0.0820 1.0256 0.3436 0.056 Uiso 1 1 calc R U . . .
C18 C 0.1563(5) 0.9193(5) 0.2681(3) 0.0457(16) Uani 1 1 d . . . . .
H18 H 0.0876 0.9331 0.2376 0.055 Uiso 1 1 calc R U . . .
C19 C 0.2602(5) 0.8444(5) 0.2490(3) 0.0370(14) Uani 1 1 d . . . . .
C20 C 0.3625(5) 0.8305(5) 0.2930(3) 0.0420(15) Uani 1 1 d . . . . .
H20 H 0.4372 0.7837 0.2797 0.050 Uiso 1 1 calc R U . . .
C21 C 0.3539(5) 0.8859(5) 0.3564(3) 0.0424(15) Uani 1 1 d . . . . .
H21 H 0.4233 0.8750 0.3863 0.051 Uiso 1 1 calc R U . . .
C22 C 0.3769(5) 0.6897(5) 0.0775(3) 0.0443(16) Uani 1 1 d . . . . .
H22 H 0.4582 0.6763 0.0434 0.053 Uiso 1 1 calc R U . . .
C23 C 0.3776(5) 0.7553(5) 0.1330(3) 0.0479(17) Uani 1 1 d . . . . .
H23 H 0.4580 0.7874 0.1354 0.057 Uiso 1 1 calc R U . . .
C24 C 0.2601(5) 0.7746(5) 0.1857(3) 0.0366(14) Uani 1 1 d . . . . .
C25 C 0.1431(5) 0.7294(5) 0.1773(3) 0.0445(16) Uani 1 1 d . . . . .
H25 H 0.0606 0.7442 0.2097 0.053 Uiso 1 1 calc R U . . .
C26 C 0.1494(6) 0.6621(5) 0.1205(3) 0.0520(18) Uani 1 1 d . . . . .
H26 H 0.0706 0.6284 0.1172 0.062 Uiso 1 1 calc R U . . .
C27 C 0.2971(5) 1.2136(5) 0.5702(3) 0.0416(15) Uani 1 1 d . . . . .
H27 H 0.3253 1.2494 0.5146 0.050 Uiso 1 1 calc R U . . .
C28 C 0.2948(5) 1.2780(5) 0.6281(3) 0.0410(15) Uani 1 1 d . . . . .
H28 H 0.3205 1.3550 0.6111 0.049 Uiso 1 1 calc R U . . .
C29 C 0.2537(5) 1.2280(5) 0.7125(3) 0.0374(14) Uani 1 1 d . . . . .
C30 C 0.2186(6) 1.1145(5) 0.7310(3) 0.0463(16) Uani 1 1 d . . . . .
H30 H 0.1904 1.0764 0.7862 0.056 Uiso 1 1 calc R U . . .
C31 C 0.2243(6) 1.0550(5) 0.6689(3) 0.0445(15) Uani 1 1 d . . . . .
H31 H 0.2010 0.9773 0.6839 0.053 Uiso 1 1 calc R U . . .
C32 C 0.2377(6) 1.4748(5) 0.8200(4) 0.0473(16) Uani 1 1 d . . . . .
H32 H 0.2330 1.5552 0.8060 0.057 Uiso 1 1 calc R U . . .
C33 C 0.2377(6) 1.4169(5) 0.7589(3) 0.0432(15) Uani 1 1 d . . . . .
H33 H 0.2318 1.4580 0.7056 0.052 Uiso 1 1 calc R U . . .
C34 C 0.2464(5) 1.2975(5) 0.7761(3) 0.0368(14) Uani 1 1 d . . . . .
C35 C 0.2491(6) 1.2456(5) 0.8581(3) 0.0489(16) Uani 1 1 d . . . . .
H35 H 0.2514 1.1653 0.8747 0.059 Uiso 1 1 calc R U . . .
C36 C 0.2483(6) 1.3113(6) 0.9155(3) 0.0499(17) Uani 1 1 d . . . . .
H36 H 0.2511 1.2727 0.9698 0.060 Uiso 1 1 calc R U . . .

loop_
_atom_site_aniso_label
_atom_site_aniso_U_11
_atom_site_aniso_U_22
_atom_site_aniso_U_33
_atom_site_aniso_U_23
_atom_site_aniso_U_13
_atom_site_aniso_U_12
Co1 0.0251(4) 0.0416(5) 0.0299(4) -0.0255(3) -0.0056(3) 0.0022(3)
Co2 0.0292(4) 0.0632(6) 0.0399(4) -0.0390(4) -0.0124(3) 0.0106(4)
S1 0.0414(12) 0.0551(14) 0.0343(11) -0.0303(10) -0.0154(8) 0.0179(9)
S1' 0.048(4) 0.077(5) 0.054(4) -0.053(4) 0.010(3) -0.011(3)
O1 0.032(2) 0.040(2) 0.034(2) -0.0260(18) -0.0009(16) -0.0032(17)
O2 0.024(2) 0.039(2) 0.047(2) -0.0230(18) -0.0065(16) 0.0030(17)
O3 0.031(2) 0.052(3) 0.046(2) -0.031(2) -0.0144(17) 0.0003(19)
O4 0.096(4) 0.082(4) 0.041(3) -0.010(2) -0.035(2) -0.018(3)
O5 0.035(2) 0.084(3) 0.048(3) -0.038(2) -0.0132(19) 0.000(2)
O6 0.134(5) 0.079(4) 0.079(4) -0.027(3) -0.036(3) -0.031(4)
O7 0.031(2) 0.060(3) 0.031(2) -0.0276(19) -0.0068(16) 0.0106(18)
O8 0.036(2) 0.069(3) 0.032(2) -0.028(2) -0.0108(17) 0.009(2)
O1W 0.038(2) 0.071(3) 0.078(3) -0.049(3) -0.025(2) 0.015(2)
O2W 0.030(2) 0.078(3) 0.038(2) -0.025(2) -0.0078(17) -0.005(2)
O3W 0.170(6) 0.171(6) 0.171(6) -0.0380(17) -0.0333(15) -0.0028(10)
N1 0.036(3) 0.050(3) 0.035(3) -0.028(2) -0.007(2) 0.004(2)
N2 0.033(3) 0.063(3) 0.043(3) -0.040(3) -0.006(2) 0.009(2)
N3 0.037(3) 0.043(3) 0.029(2) -0.020(2) -0.011(2) -0.002(2)
N4 0.042(3) 0.055(3) 0.038(3) -0.032(3) -0.015(2) 0.008(2)
C1 0.030(3) 0.042(3) 0.028(3) -0.023(3) 0.001(2) -0.002(3)
C2 0.033(3) 0.044(4) 0.043(4) -0.025(3) -0.014(3) 0.002(3)
C3 0.048(4) 0.084(6) 0.039(4) -0.036(4) -0.005(3) -0.006(4)
C4 0.029(3) 0.056(4) 0.034(3) -0.033(3) -0.010(2) 0.010(3)
C5 0.022(4) 0.011(4) 0.016(4) -0.003(4) -0.005(3) 0.002(3)
C6 0.030(5) 0.028(5) 0.029(5) -0.017(3) -0.014(3) 0.002(3)
C7 0.040(2) 0.040(2) 0.040(2) -0.0096(11) -0.0083(11) 0.0001(10)
C8 0.043(2) 0.042(2) 0.043(2) -0.0109(9) -0.0085(8) -0.0003(7)
C9 0.050(7) 0.069(11) 0.124(13) -0.086(11) -0.035(7) 0.021(6)
C10 0.030(3) 0.028(3) 0.030(3) -0.0097(19) -0.0076(18) -0.0010(18)
C5' 0.045(11) 0.045(11) 0.045(11) -0.010(3) -0.009(2) -0.0006(11)
C6' 0.048(12) 0.049(12) 0.049(12) -0.011(3) -0.009(3) -0.0008(11)
C7' 0.040(2) 0.040(2) 0.040(2) -0.0096(11) -0.0083(11) 0.0001(10)
C8' 0.043(2) 0.042(2) 0.043(2) -0.0109(9) -0.0085(8) -0.0003(7)
C9' 0.024(7) 0.024(7) 0.024(7) -0.0054(17) -0.0047(16) -0.0003(10)
C10' 0.029(7) 0.029(7) 0.029(7) -0.0064(19) -0.0055(17) -0.0005(10)
C11 0.036(3) 0.034(3) 0.032(3) -0.010(2) -0.0073(18) -0.0008(19)
C12 0.035(3) 0.034(3) 0.030(3) -0.010(2) -0.0041(18) 0.0002(19)
C13 0.033(3) 0.033(3) 0.032(3) -0.009(2) -0.0053(18) 0.0005(19)
C11' 0.006(5) 0.006(5) 0.006(5) -0.001(2) -0.001(2) -0.002(2)
C12' 0.009(5) 0.006(5) 0.006(5) -0.003(2) -0.001(2) 0.000(2)
C13' 0.024(6) 0.023(6) 0.023(6) -0.006(2) -0.004(2) 0.000(2)
C14 0.044(3) 0.026(5) 0.031(3) -0.022(4) -0.002(3) 0.007(4)
C14' 0.044(3) 0.026(5) 0.031(3) -0.022(4) -0.002(3) 0.007(4)
C15 0.038(5) 0.048(6) 0.027(5) -0.020(4) 0.008(4) -0.004(5)
C15' 0.047(15) 0.052(17) 0.020(12) -0.015(12) 0.002(10) -0.016(14)
C16 0.048(4) 0.055(6) 0.039(4) -0.018(4) -0.007(3) -0.001(4)
C16' 0.048(4) 0.055(6) 0.039(4) -0.018(4) -0.007(3) -0.001(4)
C17 0.043(4) 0.067(4) 0.048(3) -0.041(3) -0.021(3) 0.018(3)
C18 0.041(3) 0.064(4) 0.049(4) -0.041(3) -0.021(3) 0.016(3)
C19 0.034(3) 0.056(4) 0.029(3) -0.028(3) -0.006(2) 0.008(3)
C20 0.034(3) 0.064(4) 0.040(3) -0.038(3) -0.005(3) 0.006(3)
C21 0.033(3) 0.058(4) 0.049(3) -0.039(3) -0.011(3) 0.010(3)
C22 0.023(3) 0.076(5) 0.046(3) -0.044(3) -0.005(2) 0.007(3)
C23 0.031(3) 0.076(5) 0.051(4) -0.047(3) -0.001(3) -0.004(3)
C24 0.036(3) 0.051(4) 0.031(3) -0.029(3) -0.005(2) 0.006(3)
C25 0.032(3) 0.063(4) 0.049(4) -0.043(3) 0.002(3) 0.004(3)
C26 0.036(3) 0.078(5) 0.061(4) -0.054(4) -0.012(3) 0.007(3)
C27 0.052(4) 0.048(4) 0.033(3) -0.025(3) -0.008(3) -0.004(3)
C28 0.047(4) 0.044(4) 0.039(3) -0.027(3) -0.004(3) -0.007(3)
C29 0.035(3) 0.052(4) 0.036(3) -0.029(3) -0.013(2) 0.007(3)
C30 0.065(4) 0.051(4) 0.030(3) -0.022(3) -0.010(3) -0.005(3)
C31 0.063(4) 0.041(4) 0.040(3) -0.028(3) -0.014(3) 0.000(3)
C32 0.055(4) 0.052(4) 0.047(4) -0.034(3) -0.015(3) 0.011(3)
C33 0.056(4) 0.051(4) 0.034(3) -0.025(3) -0.020(3) 0.009(3)
C34 0.031(3) 0.056(4) 0.032(3) -0.023(3) -0.008(2) -0.003(3)
C35 0.062(4) 0.055(4) 0.040(4) -0.030(3) -0.011(3) 0.002(3)
C36 0.059(4) 0.069(5) 0.031(3) -0.028(3) -0.013(3) 0.008(4)

loop_
_atom_type_symbol
_atom_type_description
_atom_type_scat_dispersion_real
_atom_type_scat_dispersion_imag
_atom_type_scat_source
C C 0.0033 0.0016 'International Tables Vol C Tables 4.2.6.8 and 6.1.1.4'
H H 0.0000 0.0000 'International Tables Vol C Tables 4.2.6.8 and 6.1.1.4'
N N 0.0061 0.0033 'International Tables Vol C Tables 4.2.6.8 and 6.1.1.4'
O O 0.0106 0.0060 'International Tables Vol C Tables 4.2.6.8 and 6.1.1.4'
S S 0.1246 0.1234 'International Tables Vol C Tables 4.2.6.8 and 6.1.1.4'
Co Co 0.3494 0.9721 'International Tables Vol C Tables 4.2.6.8 and 6.1.1.4'

loop_
_geom_angle_atom_site_label_1
_geom_angle_atom_site_label_2
_geom_angle_atom_site_label_3
_geom_angle
_geom_angle_site_symmetry_1
_geom_angle_site_symmetry_3
O2W Co1 O1 176.86(16) . .
O2W Co1 O2 95.47(16) . 2_576
O1 Co1 O2 87.47(14) . 2_576
O2W Co1 O3 95.72(16) . .
O1 Co1 O3 81.56(14) . .
O2 Co1 O3 165.58(13) 2_576 .
O2W Co1 N1 83.70(15) . .
O1 Co1 N1 94.86(14) . .
O2 Co1 N1 97.03(15) 2_576 .
O3 Co1 N1 93.21(15) . .
O2W Co1 N3 87.01(15) . .
O1 Co1 N3 94.45(14) . .
O2 Co1 N3 83.10(15) 2_576 .
O3 Co1 N3 88.43(15) . .
N1 Co1 N3 170.69(17) . .
O1W Co2 O7 176.85(16) . .
O1W Co2 O8 94.74(17) . 2_665
O7 Co2 O8 88.35(14) . 2_665
O1W Co2 O5 93.54(18) . .
O7 Co2 O5 83.48(16) . .
O8 Co2 O5 168.59(15) 2_665 .
O1W Co2 N2 84.68(16) . .
O7 Co2 N2 94.41(15) . .
O8 Co2 N2 95.99(16) 2_665 .
O5 Co2 N2 92.58(16) . .
O1W Co2 N4 88.18(17) . 1_544
O7 Co2 N4 92.72(16) . 1_544
O8 Co2 N4 84.44(15) 2_665 1_544
O5 Co2 N4 88.00(16) . 1_544
N2 Co2 N4 172.86(18) . 1_544
C14 S1 C8 108.2(4) . .
C15' S1' C9' 94.9(11) . .
C1 O1 Co1 127.7(3) . .
C1 O2 Co1 128.8(4) . 2_576
C2 O3 Co1 122.9(3) . .
C3 O5 Co2 121.4(4) . .
C4 O7 Co2 131.8(3) . .
C4 O8 Co2 128.1(4) . 2_665
Co2 O1W H1WB 121(3) . .
Co2 O1W H1WA 118(3) . .
H1WB O1W H1WA 115(3) . .
Co1 O2W H2WB 129(3) . .
Co1 O2W H2WA 121(3) . .
H2WB O2W H2WA 110(3) . .
C17 N1 C21 118.3(4) . .
C17 N1 Co1 124.2(3) . .
C21 N1 Co1 117.3(3) . .
C22 N2 C26 117.3(4) . .
C22 N2 Co2 123.6(3) . .
C26 N2 Co2 118.8(3) . .
C27 N3 C31 116.2(4) . .
C27 N3 Co1 119.8(3) . .
C31 N3 Co1 123.5(4) . .
C36 N4 C32 115.3(5) . .
C36 N4 Co2 123.6(4) . 1_566
C32 N4 Co2 120.9(4) . 1_566
O2 C1 O1 126.4(5) . .
O2 C1 C5 116.7(5) . .
O1 C1 C5 116.9(5) . .
O2 C1 C5' 114.5(11) . .
O1 C1 C5' 117.5(11) . .
O4 C2 O3 124.5(5) . .
O4 C2 C6' 115.0(14) . .
O3 C2 C6' 120.1(14) . .
O4 C2 C6 119.4(7) . .
O3 C2 C6 116.1(6) . .
O6 C3 O5 125.5(6) . .
O6 C3 C11' 106.2(10) . .
O5 C3 C11' 127.8(10) . .
O6 C3 C11 122.2(7) . .
O5 C3 C11 112.3(7) . .
O8 C4 O7 125.1(4) . .
O8 C4 C12 118.3(6) . .
O7 C4 C12 116.4(6) . .
O8 C4 C12' 116.1(9) . .
O7 C4 C12' 118.0(9) . .
C10 C5 C6 119.1(8) . .
C10 C5 C1 119.5(7) . .
C6 C5 C1 121.5(7) . .
C5 C6 C7 120.7(8) . .
C5 C6 C2 125.5(8) . .
C7 C6 C2 113.8(8) . .
C8 C7 C6 119.2(9) . .
C8 C7 H7 120.4 . .
C6 C7 H7 120.4 . .
C9 C8 C7 119.1(10) . .
C9 C8 S1 124.3(9) . .
C7 C8 S1 115.9(7) . .
C8 C9 C10 121.0(12) . .
C8 C9 H9 119.5 . .
C10 C9 H9 119.5 . .
C5 C10 C9 120.0(9) . .
C5 C10 H10 120.0 . .
C9 C10 H10 120.0 . .
C6' C5' C10' 122(2) . .
C6' C5' C1 121(2) . .
C10' C5' C1 112(2) . .
C7' C6' C5' 116(3) . .
C7' C6' C2 122(2) . .
C5' C6' C2 121(2) . .
C6' C7' C8' 123(2) . .
C6' C7' H7' 118.5 . .
C8' C7' H7' 118.5 . .
C9' C8' C7' 121(2) . .
C9' C8' H8' 119.6 . .
C7' C8' H8' 119.6 . .
C8' C9' C10' 117(2) . .
C8' C9' S1' 124(3) . .
C10' C9' S1' 106(2) . .
C5' C10' C9' 120(2) . .
C5' C10' H10' 119.8 . .
C9' C10' H10' 119.8 . .
C12 C11 C16 122.2(8) . .
C12 C11 C3 127.0(8) . .
C16 C11 C3 109.3(7) . .
C11 C12 C13 114.6(8) . .
C11 C12 C4 120.7(8) . .
C13 C12 C4 123.0(8) . .
C14 C13 C12 124.9(9) . .
C14 C13 H13 117.6 . .
C12 C13 H13 117.6 . .
C12' C11' C16' 111.4(18) . .
C12' C11' C3 117.3(16) . .
C16' C11' C3 112.7(17) . .
C11' C12' C13' 126.6(18) . .
C11' C12' C4 125.3(17) . .
C13' C12' C4 100.9(15) . .
C14' C13' C12' 112.6(19) . .
C14' C13' H13' 123.7 . .
C12' C13' H13' 123.7 . .
C15 C14 C13 119.8(8) . .
C15 C14 S1 122.4(6) . .
C13 C14 S1 117.7(7) . .
C15' C14' C13' 113(2) . .
C15' C14' H14' 123.3 . .
C13' C14' H14' 123.3 . .
C14 C15 C16 119.7(7) . .
C14 C15 H15 120.1 . .
C16 C15 H15 120.1 . .
C14' C15' C16' 126(2) . .
C14' C15' S1' 123.0(14) . .
C16' C15' S1' 110.4(14) . .
C15 C16 C11 117.2(8) . .
C15 C16 H16 121.4 . .
C11 C16 H16 121.4 . .
C15' C16' C11' 121(2) . .
C15' C16' H16' 119.6 . .
C11' C16' H16' 119.6 . .
N1 C17 C18 121.1(5) . .
N1 C17 H17 119.5 . .
C18 C17 H17 119.5 . .
C19 C18 C17 120.6(5) . .
C19 C18 H18 119.7 . .
C17 C18 H18 119.7 . .
C18 C19 C20 117.8(5) . .
C18 C19 C24 121.8(5) . .
C20 C19 C24 120.3(5) . .
C21 C20 C19 119.5(5) . .
C21 C20 H20 120.3 . .
C19 C20 H20 120.3 . .
N1 C21 C20 122.6(5) . .
N1 C21 H21 118.7 . .
C20 C21 H21 118.7 . .
N2 C22 C23 123.0(5) . .
N2 C22 H22 118.5 . .
C23 C22 H22 118.5 . .
C22 C23 C24 120.2(5) . .
C22 C23 H23 119.9 . .
C24 C23 H23 119.9 . .
C23 C24 C25 117.7(4) . .
C23 C24 C19 120.7(5) . .
C25 C24 C19 121.6(4) . .
C26 C25 C24 119.3(5) . .
C26 C25 H25 120.4 . .
C24 C25 H25 120.4 . .
N2 C26 C25 122.4(5) . .
N2 C26 H26 118.8 . .
C25 C26 H26 118.8 . .
N3 C27 C28 124.3(5) . .
N3 C27 H27 117.8 . .
C28 C27 H27 117.8 . .
C27 C28 C29 120.0(5) . .
C27 C28 H28 120.0 . .
C29 C28 H28 120.0 . .
C30 C29 C28 115.5(5) . .
C30 C29 C34 123.7(5) . .
C28 C29 C34 120.8(5) . .
C29 C30 C31 121.1(5) . .
C29 C30 H30 119.5 . .
C31 C30 H30 119.5 . .
N3 C31 C30 122.9(5) . .
N3 C31 H31 118.6 . .
C30 C31 H31 118.6 . .
N4 C32 C33 124.5(6) . .
N4 C32 H32 117.7 . .
C33 C32 H32 117.7 . .
C32 C33 C34 120.2(5) . .
C32 C33 H33 119.9 . .
C34 C33 H33 119.9 . .
C33 C34 C35 114.8(5) . .
C33 C34 C29 123.7(5) . .
C35 C34 C29 121.5(6) . .
C36 C35 C34 120.8(6) . .
C36 C35 H35 119.6 . .
C34 C35 H35 119.6 . .
N4 C36 C35 124.3(6) . .
N4 C36 H36 117.8 . .
C35 C36 H36 117.8 . .

loop_
_geom_bond_atom_site_label_1
_geom_bond_atom_site_label_2
_geom_bond_distance
_geom_bond_site_symmetry_2
Co1 O2W 2.061(4) .
Co1 O1 2.079(3) .
Co1 O2 2.087(4) 2_576
Co1 O3 2.138(4) .
Co1 N1 2.166(4) .
Co1 N3 2.199(4) .
Co2 O1W 2.052(4) .
Co2 O7 2.055(4) .
Co2 O8 2.107(4) 2_665
Co2 O5 2.116(4) .
Co2 N2 2.160(4) .
Co2 N4 2.199(4) 1_544
S1 C14 1.784(8) .
S1 C8 1.817(10) .
S1' C15' 1.81(2) .
S1' C9' 1.82(4) .
O1 C1 1.257(5) .
O2 C1 1.240(6) .
O2 Co1 2.087(4) 2_576
O3 C2 1.287(6) .
O4 C2 1.202(6) .
O5 C3 1.289(8) .
O6 C3 1.193(8) .
O7 C4 1.260(5) .
O8 C4 1.245(6) .
O8 Co2 2.107(4) 2_665
O1W H1WB 0.986(19) .
O1W H1WA 1.009(19) .
O2W H2WB 1.030(19) .
O2W H2WA 1.010(19) .
N1 C17 1.337(6) .
N1 C21 1.340(6) .
N2 C22 1.330(6) .
N2 C26 1.343(6) .
N3 C27 1.318(6) .
N3 C31 1.336(7) .
N4 C36 1.303(7) .
N4 C32 1.337(7) .
N4 Co2 2.199(4) 1_566
C1 C5 1.499(9) .
C1 C5' 1.69(3) .
C2 C6' 1.47(3) .
C2 C6 1.523(10) .
C3 C11' 1.53(2) .
C3 C11 1.540(11) .
C4 C12 1.463(10) .
C4 C12' 1.61(2) .
C5 C10 1.383(9) .
C5 C6 1.386(9) .
C6 C7 1.407(11) .
C7 C8 1.399(11) .
C7 H7 0.9300 .
C8 C9 1.367(10) .
C9 C10 1.403(14) .
C9 H9 0.9300 .
C10 H10 0.9300 .
C5' C6' 1.396(17) .
C5' C10' 1.40(2) .
C6' C7' 1.38(2) .
C7' C8' 1.40(2) .
C7' H7' 0.9300 .
C8' C9' 1.375(16) .
C8' H8' 0.9300 .
C9' C10' 1.41(2) .
C10' H10' 0.9300 .
C11 C12 1.374(13) .
C11 C16 1.476(13) .
C12 C13 1.383(13) .
C13 C14 1.378(12) .
C13 H13 0.9300 .
C11' C12' 1.41(3) .
C11' C16' 1.44(3) .
C12' C13' 1.58(3) .
C13' C14' 1.47(3) .
C13' H13' 0.9300 .
C14 C15 1.357(11) .
C14' C15' 1.421(18) .
C14' H14' 0.9300 .
C15 C16 1.399(11) .
C15 H15 0.9300 .
C15' C16' 1.431(18) .
C16 H16 0.9300 .
C16' H16' 0.9300 .
C17 C18 1.376(6) .
C17 H17 0.9300 .
C18 C19 1.369(7) .
C18 H18 0.9300 .
C19 C20 1.372(7) .
C19 C24 1.495(6) .
C20 C21 1.366(6) .
C20 H20 0.9300 .
C21 H21 0.9300 .
C22 C23 1.350(6) .
C22 H22 0.9300 .
C23 C24 1.373(6) .
C23 H23 0.9300 .
C24 C25 1.373(7) .
C25 C26 1.372(6) .
C25 H25 0.9300 .
C26 H26 0.9300 .
C27 C28 1.367(6) .
C27 H27 0.9300 .
C28 C29 1.398(7) .
C28 H28 0.9300 .
C29 C30 1.364(7) .
C29 C34 1.485(6) .
C30 C31 1.383(6) .
C30 H30 0.9300 .
C31 H31 0.9300 .
C32 C33 1.366(6) .
C32 H32 0.9300 .
C33 C34 1.382(8) .
C33 H33 0.9300 .
C34 C35 1.384(7) .
C35 C36 1.375(7) .
C35 H35 0.9300 .
C36 H36 0.9300 .

loop_
_geom_hbond_atom_site_label_D
_geom_hbond_atom_site_label_H
_geom_hbond_atom_site_label_A
_geom_hbond_distance_DH
_geom_hbond_distance_HA
_geom_hbond_distance_DA
_geom_hbond_angle_DHA
_geom_hbond_site_symmetry_A
O1W H1WB O5 0.986(19) 1.69(2) 2.658(5) 168(6) 2_565
O2W H2WA O3 1.010(19) 1.66(3) 2.634(5) 162(4) 2_676
C7 H7 S1 0.93 2.94 3.867(10) 176.0 2_666
C17 H17 O1 0.93 2.24 3.055(6) 145.8 2_576
C21 H21 O3 0.93 2.63 3.149(6) 115.7 .
C22 H22 O7 0.93 2.18 3.062(6) 156.8 2_665
C27 H27 S1 0.93 2.99 3.768(7) 142.4 1_565
C27 H27 O2W 0.93 2.57 3.076(6) 114.6 .
C31 H31 O3W 0.93 2.42 3.246(17) 147.8 2_666
